data_4087284
loop_
_publ_author_name
'He, Jiao'
'Deng, Cheng-Long'
'Li, Yao'
'Li, Yu-Long'
'Wu, Yu'
'Zou, Li-Ke'
'Mu, Chao'
'Luo, Qiang'
'Xie, Bin'
'Wei, Jian'
'Hu, Jing-Wen'
'Zhao, Pei-Hua'
'Zheng, Wen'

_publ_section_title
;
 A New Route to the Synthesis of Phosphine-Substituted Diiron Aza- and
 Oxadithiolate Complexes
;
_journal_issue 7
_journal_name_full Organometallics
_journal_page_first 1322
_journal_paper_doi 10.1021/acs.organomet.7b00040
_journal_volume 36
_journal_year 2017
_chemical_formula_sum 'C29 H28 Fe2 N O5 P S3'
_chemical_formula_weight 709.37
_chemical_name_systematic
; 
 ? 
;
_space_group_IT_number 2
_symmetry_cell_setting triclinic
_symmetry_space_group_name_Hall '-P 1'
_symmetry_space_group_name_H-M 'P -1'
_atom_sites_solution_hydrogens geom
_atom_sites_solution_primary direct
_atom_sites_solution_secondary difmap
_audit_creation_method SHELXL-97
_cell_angle_alpha 92.1120(10)
_cell_angle_beta 106.3970(10)
_cell_angle_gamma 115.6040(10)
_cell_formula_units_Z 2
_cell_length_a 9.7762(10)
_cell_length_b 11.2492(11)
_cell_length_c 16.6535(17)
_cell_measurement_reflns_used 6474
_cell_measurement_temperature 100(2)
_cell_measurement_theta_max 27.4424
_cell_measurement_theta_min 2.2091
_cell_volume 1557.5(3)
_computing_cell_refinement 'Bruker SMART'
_computing_data_collection 'Bruker SMART'
_computing_data_reduction 'Bruker SAINT'
_computing_molecular_graphics 'Bruker SHELXTL'
_computing_publication_material 'Bruker SHELXTL'
_computing_structure_refinement 'SHELXL-97 (Sheldrick, 1997)'
_computing_structure_solution 'SHELXS-97 (Sheldrick, 1990)'
_diffrn_ambient_temperature 100(2)
_diffrn_measured_fraction_theta_full 0.996
_diffrn_measured_fraction_theta_max 0.996
_diffrn_measurement_device_type bruker-CCD
_diffrn_measurement_method 'phi and omega scans'
_diffrn_radiation_monochromator graphite
_diffrn_radiation_source 'fine-focus sealed tube'
_diffrn_radiation_type MoK\a
_diffrn_radiation_wavelength 0.71073
_diffrn_reflns_av_R_equivalents 0.0159
_diffrn_reflns_av_sigmaI/netI 0.0246
_diffrn_reflns_limit_h_max 11
_diffrn_reflns_limit_h_min -11
_diffrn_reflns_limit_k_max 13
_diffrn_reflns_limit_k_min -13
_diffrn_reflns_limit_l_max 19
_diffrn_reflns_limit_l_min -19
_diffrn_reflns_number 10952
_diffrn_reflns_theta_full 25.01
_diffrn_reflns_theta_max 25.01
_diffrn_reflns_theta_min 2.36
_exptl_absorpt_coefficient_mu 1.222
_exptl_absorpt_correction_T_max 0.8010
_exptl_absorpt_correction_T_min 0.7834
_exptl_absorpt_correction_type multi-scan
_exptl_absorpt_process_details sadabs
_exptl_crystal_colour yellow
_exptl_crystal_density_diffrn 1.513
_exptl_crystal_density_method 'not measured'
_exptl_crystal_description block
_exptl_crystal_F_000 728
_exptl_crystal_size_max 0.21
_exptl_crystal_size_mid 0.20
_exptl_crystal_size_min 0.19
_refine_diff_density_max 0.319
_refine_diff_density_min -0.254
_refine_diff_density_rms 0.049
_refine_ls_extinction_method none
_refine_ls_goodness_of_fit_ref 1.028
_refine_ls_hydrogen_treatment mixed
_refine_ls_matrix_type full
_refine_ls_number_parameters 371
_refine_ls_number_reflns 5482
_refine_ls_number_restraints 0
_refine_ls_restrained_S_all 1.028
_refine_ls_R_factor_all 0.0276
_refine_ls_R_factor_gt 0.0232
_refine_ls_shift/su_max 0.001
_refine_ls_shift/su_mean 0.000
_refine_ls_structure_factor_coef Fsqd
_refine_ls_weighting_details 'calc w=1/[\s^2^(Fo^2^)+(0.0234P)^2^+0.8454P] where P=(Fo^2^+2Fc^2^)/3'
_refine_ls_weighting_scheme calc
_refine_ls_wR_factor_gt 0.0537
_refine_ls_wR_factor_ref 0.0560
_reflns_number_gt 4920
_reflns_number_total 5482
_reflns_threshold_expression >2sigma(I)
_cod_data_source_file om7b00040_si_002.cif
_cod_data_source_block 4
_cod_original_sg_symbol_H-M P-1
_cod_database_code 4087284

loop_
_symmetry_equiv_pos_as_xyz
'x, y, z'
'-x, -y, -z'

loop_
_atom_site_label
_atom_site_type_symbol
_atom_site_fract_x
_atom_site_fract_y
_atom_site_fract_z
_atom_site_U_iso_or_equiv
_atom_site_adp_type
_atom_site_occupancy
_atom_site_symmetry_multiplicity
_atom_site_calc_flag
_atom_site_refinement_flags
N1 N 0.51311(17) 0.17214(15) 0.40385(9) 0.0157(3) Uani 1 1 d .
Fe1 Fe 0.13386(3) -0.12018(2) 0.236973(16) 0.01449(7) Uani 1 1 d .
Fe2 Fe 0.12006(3) -0.02946(3) 0.374015(16) 0.01625(7) Uani 1 1 d .
S1 S 0.21381(5) 0.09924(4) 0.28216(3) 0.01490(10) Uani 1 1 d .
S2 S 0.30133(5) -0.10035(4) 0.36719(3) 0.01541(10) Uani 1 1 d .
S3 S 0.70915(6) 0.57136(5) 0.60227(4) 0.03034(13) Uani 1 1 d .
P1 P 0.26019(5) -0.12541(5) 0.14471(3) 0.01480(10) Uani 1 1 d .
O1 O -0.03991(19) -0.40850(14) 0.23209(10) 0.0386(4) Uani 1 1 d .
O2 O -0.13609(16) -0.12285(15) 0.10317(9) 0.0336(4) Uani 1 1 d .
O5 O 0.27791(18) 0.15477(15) 0.54023(9) 0.0327(3) Uani 1 1 d .
O3 O -0.05643(19) -0.28310(16) 0.42525(11) 0.0432(4) Uani 1 1 d .
O4 O -0.17296(18) 0.00094(16) 0.30871(11) 0.0396(4) Uani 1 1 d .
C24 C 0.1221(2) -0.20562(18) 0.03550(11) 0.0183(4) Uani 1 1 d .
C29 C 0.0000(2) -0.3366(2) 0.02239(13) 0.0273(5) Uani 1 1 d .
H29 H -0.0082 -0.3820 0.0691 0.033 Uiso 1 1 calc R
C28 C -0.1095(2) -0.4009(2) -0.05843(14) 0.0329(5) Uani 1 1 d .
H28 H -0.1914 -0.4903 -0.0667 0.039 Uiso 1 1 calc R
C27 C -0.1002(2) -0.3357(2) -0.12677(13) 0.0282(5) Uani 1 1 d .
H27 H -0.1762 -0.3795 -0.1819 0.034 Uiso 1 1 calc R
C26 C 0.0200(2) -0.2068(2) -0.11451(12) 0.0257(5) Uani 1 1 d .
H26 H 0.0265 -0.1616 -0.1614 0.031 Uiso 1 1 calc R
C25 C 0.1318(2) -0.14222(19) -0.03410(11) 0.0207(4) Uani 1 1 d .
H25 H 0.2155 -0.0540 -0.0267 0.025 Uiso 1 1 calc R
C18 C 0.3803(2) -0.21595(17) 0.16075(11) 0.0171(4) Uani 1 1 d .
C23 C 0.4398(2) -0.23708(19) 0.09744(12) 0.0214(4) Uani 1 1 d .
H23 H 0.4200 -0.2026 0.0466 0.026 Uiso 1 1 calc R
C22 C 0.5276(2) -0.3081(2) 0.10849(13) 0.0251(4) Uani 1 1 d .
H22 H 0.5670 -0.3228 0.0650 0.030 Uiso 1 1 calc R
C21 C 0.5580(2) -0.3578(2) 0.18289(13) 0.0267(5) Uani 1 1 d .
H21 H 0.6197 -0.4052 0.1907 0.032 Uiso 1 1 calc R
C20 C 0.4991(2) -0.3386(2) 0.24553(13) 0.0271(5) Uani 1 1 d .
H20 H 0.5193 -0.3734 0.2962 0.033 Uiso 1 1 calc R
C19 C 0.4097(2) -0.26804(19) 0.23453(12) 0.0220(4) Uani 1 1 d .
H19 H 0.3687 -0.2555 0.2777 0.026 Uiso 1 1 calc R
C12 C 0.3952(2) 0.04236(18) 0.13378(11) 0.0153(4) Uani 1 1 d .
C13 C 0.3293(2) 0.12903(18) 0.10760(11) 0.0170(4) Uani 1 1 d .
H13 H 0.2162 0.0965 0.0905 0.020 Uiso 1 1 calc R
C14 C 0.4276(2) 0.26135(19) 0.10643(12) 0.0218(4) Uani 1 1 d .
H14 H 0.3816 0.3188 0.0878 0.026 Uiso 1 1 calc R
C15 C 0.5932(2) 0.31031(19) 0.13244(12) 0.0252(4) Uani 1 1 d .
H15 H 0.6607 0.4013 0.1320 0.030 Uiso 1 1 calc R
C16 C 0.6595(2) 0.2260(2) 0.15899(13) 0.0249(4) Uani 1 1 d .
H16 H 0.7729 0.2598 0.1772 0.030 Uiso 1 1 calc R
C17 C 0.5619(2) 0.09256(19) 0.15925(11) 0.0190(4) Uani 1 1 d .
H17 H 0.6086 0.0353 0.1768 0.023 Uiso 1 1 calc R
C1 C 0.0303(2) -0.2951(2) 0.23303(12) 0.0238(4) Uani 1 1 d .
C2 C -0.0311(2) -0.12270(18) 0.15611(12) 0.0205(4) Uani 1 1 d .
C4 C -0.0589(2) -0.0110(2) 0.33512(13) 0.0245(4) Uani 1 1 d .
C3 C 0.0127(2) -0.1834(2) 0.40647(13) 0.0261(5) Uani 1 1 d .
C5 C 0.2190(2) 0.0857(2) 0.47548(13) 0.0219(4) Uani 1 1 d .
C7 C 0.5016(2) 0.03971(18) 0.38903(11) 0.0173(4) Uani 1 1 d .
H7A H 0.5761 0.0303 0.4397 0.021 Uiso 1 1 calc R
H7B H 0.5386 0.0331 0.3403 0.021 Uiso 1 1 calc R
C6 C 0.4310(2) 0.20339(18) 0.32667(11) 0.0161(4) Uani 1 1 d .
H6A H 0.4786 0.1962 0.2827 0.019 Uiso 1 1 calc R
H6B H 0.4530 0.2979 0.3388 0.019 Uiso 1 1 calc R
C8 C 0.6850(2) 0.27228(19) 0.43511(12) 0.0205(4) Uani 1 1 d .
H8A H 0.7280 0.2804 0.3873 0.025 Uiso 1 1 calc R
H8B H 0.7446 0.2391 0.4790 0.025 Uiso 1 1 calc R
C9 C 0.7168(2) 0.41107(19) 0.47286(12) 0.0222(4) Uani 1 1 d .
H9A H 0.8335 0.4726 0.4907 0.027 Uiso 1 1 calc R
H9B H 0.6611 0.4464 0.4286 0.027 Uiso 1 1 calc R
C10 C 0.6596(2) 0.40834(19) 0.54889(13) 0.0255(4) Uani 1 1 d .
H10A H 0.7075 0.3646 0.5904 0.031 Uiso 1 1 calc R
H10B H 0.5415 0.3527 0.5295 0.031 Uiso 1 1 calc R
C11 C 0.9240(3) 0.6433(2) 0.64525(14) 0.0368(5) Uani 1 1 d .
H11A H 0.9538 0.5797 0.6745 0.055 Uiso 1 1 calc R
H11B H 0.9662 0.7263 0.6858 0.055 Uiso 1 1 calc R
H11C H 0.9693 0.6632 0.5990 0.055 Uiso 1 1 calc R

loop_
_atom_site_aniso_label
_atom_site_aniso_U_11
_atom_site_aniso_U_22
_atom_site_aniso_U_33
_atom_site_aniso_U_23
_atom_site_aniso_U_13
_atom_site_aniso_U_12
N1 0.0144(8) 0.0177(8) 0.0138(7) 0.0009(6) 0.0026(6) 0.0077(6)
Fe1 0.01254(13) 0.01433(13) 0.01441(13) 0.00310(10) 0.00308(10) 0.00510(11)
Fe2 0.01556(14) 0.01955(14) 0.01765(14) 0.00691(11) 0.00817(11) 0.00968(11)
S1 0.0135(2) 0.0165(2) 0.0149(2) 0.00411(17) 0.00386(18) 0.00742(18)
S2 0.0161(2) 0.0169(2) 0.0150(2) 0.00480(17) 0.00492(18) 0.00915(18)
S3 0.0303(3) 0.0229(3) 0.0391(3) -0.0011(2) 0.0125(2) 0.0133(2)
P1 0.0140(2) 0.0143(2) 0.0133(2) 0.00140(18) 0.00222(18) 0.00553(19)
O1 0.0384(9) 0.0188(8) 0.0422(9) 0.0094(7) 0.0085(8) 0.0017(7)
O2 0.0180(7) 0.0345(9) 0.0364(9) 0.0103(7) -0.0038(7) 0.0094(7)
O5 0.0380(9) 0.0377(9) 0.0233(8) 0.0006(7) 0.0144(7) 0.0160(7)
O3 0.0372(9) 0.0369(9) 0.0672(12) 0.0323(9) 0.0313(9) 0.0170(8)
O4 0.0226(8) 0.0478(10) 0.0583(11) 0.0248(8) 0.0156(8) 0.0225(8)
C24 0.0151(9) 0.0208(10) 0.0165(9) -0.0021(8) 0.0013(7) 0.0090(8)
C29 0.0270(11) 0.0223(10) 0.0228(10) 0.0006(8) 0.0061(9) 0.0044(9)
C28 0.0227(11) 0.0264(11) 0.0325(12) -0.0090(9) 0.0037(9) 0.0009(9)
C27 0.0204(10) 0.0366(12) 0.0202(10) -0.0099(9) -0.0051(8) 0.0152(10)
C26 0.0306(11) 0.0327(12) 0.0163(10) 0.0007(9) 0.0014(9) 0.0211(10)
C25 0.0218(10) 0.0203(10) 0.0181(10) 0.0006(8) 0.0030(8) 0.0104(8)
C18 0.0150(9) 0.0127(9) 0.0190(9) -0.0005(7) 0.0032(7) 0.0042(7)
C23 0.0202(10) 0.0197(10) 0.0213(10) 0.0035(8) 0.0066(8) 0.0068(8)
C22 0.0217(10) 0.0237(10) 0.0290(11) -0.0012(9) 0.0108(9) 0.0086(9)
C21 0.0232(10) 0.0232(10) 0.0355(12) 0.0009(9) 0.0074(9) 0.0139(9)
C20 0.0314(11) 0.0257(11) 0.0269(11) 0.0069(9) 0.0062(9) 0.0175(9)
C19 0.0250(10) 0.0201(10) 0.0211(10) 0.0016(8) 0.0072(8) 0.0112(8)
C12 0.0160(9) 0.0167(9) 0.0105(8) 0.0002(7) 0.0040(7) 0.0057(8)
C13 0.0168(9) 0.0211(10) 0.0121(9) 0.0028(7) 0.0043(7) 0.0082(8)
C14 0.0270(11) 0.0210(10) 0.0196(10) 0.0047(8) 0.0088(8) 0.0122(9)
C15 0.0262(11) 0.0168(10) 0.0282(11) 0.0019(8) 0.0140(9) 0.0031(8)
C16 0.0163(10) 0.0253(11) 0.0280(11) -0.0017(9) 0.0082(8) 0.0049(8)
C17 0.0172(9) 0.0204(10) 0.0184(9) 0.0008(8) 0.0052(8) 0.0086(8)
C1 0.0213(10) 0.0260(12) 0.0194(10) 0.0055(8) 0.0030(8) 0.0090(9)
C2 0.0170(10) 0.0148(9) 0.0243(10) 0.0035(8) 0.0072(9) 0.0025(8)
C4 0.0224(11) 0.0237(11) 0.0302(11) 0.0120(9) 0.0139(9) 0.0094(9)
C3 0.0219(10) 0.0326(12) 0.0320(11) 0.0131(10) 0.0136(9) 0.0163(10)
C5 0.0225(10) 0.0270(11) 0.0250(11) 0.0117(9) 0.0143(9) 0.0145(9)
C7 0.0145(9) 0.0210(10) 0.0164(9) 0.0025(8) 0.0038(7) 0.0091(8)
C6 0.0144(9) 0.0153(9) 0.0153(9) 0.0009(7) 0.0038(7) 0.0048(7)
C8 0.0141(9) 0.0249(10) 0.0184(9) 0.0007(8) 0.0045(8) 0.0061(8)
C9 0.0186(10) 0.0199(10) 0.0191(10) 0.0021(8) 0.0030(8) 0.0031(8)
C10 0.0279(11) 0.0178(10) 0.0276(11) 0.0007(8) 0.0112(9) 0.0069(9)
C11 0.0337(13) 0.0299(12) 0.0335(12) -0.0087(10) 0.0018(10) 0.0099(10)

loop_
_atom_type_symbol
_atom_type_description
_atom_type_scat_dispersion_real
_atom_type_scat_dispersion_imag
_atom_type_scat_source
C C 0.0033 0.0016 'International Tables Vol C Tables 4.2.6.8 and 6.1.1.4'
H H 0.0000 0.0000 'International Tables Vol C Tables 4.2.6.8 and 6.1.1.4'
Fe Fe 0.3463 0.8444 'International Tables Vol C Tables 4.2.6.8 and 6.1.1.4'
N N 0.0061 0.0033 'International Tables Vol C Tables 4.2.6.8 and 6.1.1.4'
O O 0.0106 0.0060 'International Tables Vol C Tables 4.2.6.8 and 6.1.1.4'
S S 0.1246 0.1234 'International Tables Vol C Tables 4.2.6.8 and 6.1.1.4'
P P 0.1023 0.0942 'International Tables Vol C Tables 4.2.6.8 and 6.1.1.4'

loop_
_geom_angle_atom_site_label_1
_geom_angle_atom_site_label_2
_geom_angle_atom_site_label_3
_geom_angle
C7 N1 C6 111.70(14)
C7 N1 C8 108.63(14)
C6 N1 C8 109.33(14)
C1 Fe1 C2 92.18(8)
C1 Fe1 P1 97.78(7)
C2 Fe1 P1 92.62(6)
C1 Fe1 S2 89.15(6)
C2 Fe1 S2 160.53(6)
P1 Fe1 S2 106.45(2)
C1 Fe1 S1 156.00(7)
C2 Fe1 S1 87.88(6)
P1 Fe1 S1 106.198(19)
S2 Fe1 S1 83.130(18)
C1 Fe1 Fe2 101.24(6)
C2 Fe1 Fe2 104.65(6)
P1 Fe1 Fe2 153.632(17)
S2 Fe1 Fe2 56.128(15)
S1 Fe1 Fe2 55.796(14)
C4 Fe2 C3 91.06(9)
C4 Fe2 C5 100.55(9)
C3 Fe2 C5 100.59(9)
C4 Fe2 S1 87.74(6)
C3 Fe2 S1 155.37(7)
C5 Fe2 S1 103.81(6)
C4 Fe2 S2 156.11(7)
C3 Fe2 S2 88.18(6)
C5 Fe2 S2 103.06(6)
S1 Fe2 S2 83.175(18)
C4 Fe2 Fe1 100.98(7)
C3 Fe2 Fe1 100.07(7)
C5 Fe2 Fe1 149.70(6)
S1 Fe2 Fe1 56.208(15)
S2 Fe2 Fe1 55.792(14)
C6 S1 Fe2 110.90(6)
C6 S1 Fe1 114.81(6)
Fe2 S1 Fe1 67.996(16)
C7 S2 Fe1 112.07(6)
C7 S2 Fe2 111.85(6)
Fe1 S2 Fe2 68.080(16)
C11 S3 C10 100.76(10)
C12 P1 C18 104.90(8)
C12 P1 C24 103.92(8)
C18 P1 C24 100.99(8)
C12 P1 Fe1 112.50(6)
C18 P1 Fe1 119.65(6)
C24 P1 Fe1 113.15(6)
C25 C24 C29 118.47(17)
C25 C24 P1 123.41(14)
C29 C24 P1 118.11(14)
C28 C29 C24 120.49(19)
C28 C29 H29 119.8
C24 C29 H29 119.8
C27 C28 C29 120.4(2)
C27 C28 H28 119.8
C29 C28 H28 119.8
C26 C27 C28 119.53(18)
C26 C27 H27 120.2
C28 C27 H27 120.2
C27 C26 C25 120.57(19)
C27 C26 H26 119.7
C25 C26 H26 119.7
C24 C25 C26 120.52(18)
C24 C25 H25 119.7
C26 C25 H25 119.7
C19 C18 C23 118.91(17)
C19 C18 P1 120.88(14)
C23 C18 P1 120.18(14)
C22 C23 C18 120.37(18)
C22 C23 H23 119.8
C18 C23 H23 119.8
C21 C22 C23 120.10(18)
C21 C22 H22 120.0
C23 C22 H22 120.0
C20 C21 C22 120.14(18)
C20 C21 H21 119.9
C22 C21 H21 119.9
C21 C20 C19 120.02(19)
C21 C20 H20 120.0
C19 C20 H20 120.0
C18 C19 C20 120.44(18)
C18 C19 H19 119.8
C20 C19 H19 119.8
C17 C12 C13 118.70(17)
C17 C12 P1 122.92(14)
C13 C12 P1 117.98(13)
C14 C13 C12 120.62(17)
C14 C13 H13 119.7
C12 C13 H13 119.7
C13 C14 C15 120.13(18)
C13 C14 H14 119.9
C15 C14 H14 119.9
C16 C15 C14 119.73(18)
C16 C15 H15 120.1
C14 C15 H15 120.1
C15 C16 C17 120.61(18)
C15 C16 H16 119.7
C17 C16 H16 119.7
C16 C17 C12 120.19(17)
C16 C17 H17 119.9
C12 C17 H17 119.9
O1 C1 Fe1 177.75(19)
O2 C2 Fe1 178.83(18)
O4 C4 Fe2 178.67(18)
O3 C3 Fe2 178.34(19)
O5 C5 Fe2 177.78(18)
N1 C7 S2 115.42(12)
N1 C7 H7A 108.4
S2 C7 H7A 108.4
N1 C7 H7B 108.4
S2 C7 H7B 108.4
H7A C7 H7B 107.5
N1 C6 S1 116.34(12)
N1 C6 H6A 108.2
S1 C6 H6A 108.2
N1 C6 H6B 108.2
S1 C6 H6B 108.2
H6A C6 H6B 107.4
N1 C8 C9 114.11(15)
N1 C8 H8A 108.7
C9 C8 H8A 108.7
N1 C8 H8B 108.7
C9 C8 H8B 108.7
H8A C8 H8B 107.6
C10 C9 C8 112.12(16)
C10 C9 H9A 109.2
C8 C9 H9A 109.2
C10 C9 H9B 109.2
C8 C9 H9B 109.2
H9A C9 H9B 107.9
C9 C10 S3 114.37(14)
C9 C10 H10A 108.7
S3 C10 H10A 108.7
C9 C10 H10B 108.7
S3 C10 H10B 108.7
H10A C10 H10B 107.6
S3 C11 H11A 109.5
S3 C11 H11B 109.5
H11A C11 H11B 109.5
S3 C11 H11C 109.5
H11A C11 H11C 109.5
H11B C11 H11C 109.5

loop_
_geom_bond_atom_site_label_1
_geom_bond_atom_site_label_2
_geom_bond_distance
N1 C7 1.451(2)
N1 C6 1.454(2)
N1 C8 1.480(2)
Fe1 C1 1.770(2)
Fe1 C2 1.7739(19)
Fe1 P1 2.2398(5)
Fe1 S2 2.2533(5)
Fe1 S1 2.2657(5)
Fe1 Fe2 2.5277(4)
Fe2 C4 1.791(2)
Fe2 C3 1.792(2)
Fe2 C5 1.817(2)
Fe2 S1 2.2547(5)
Fe2 S2 2.2622(5)
S1 C6 1.8242(18)
S2 C7 1.8270(18)
S3 C11 1.794(2)
S3 C10 1.8047(19)
P1 C12 1.8290(18)
P1 C18 1.8340(18)
P1 C24 1.8398(18)
O1 C1 1.155(2)
O2 C2 1.148(2)
O5 C5 1.140(2)
O3 C3 1.141(2)
O4 C4 1.146(2)
C24 C25 1.388(3)
C24 C29 1.397(3)
C29 C28 1.388(3)
C29 H29 0.9500
C28 C27 1.379(3)
C28 H28 0.9500
C27 C26 1.377(3)
C27 H27 0.9500
C26 C25 1.390(3)
C26 H26 0.9500
C25 H25 0.9500
C18 C19 1.391(3)
C18 C23 1.398(3)
C23 C22 1.387(3)
C23 H23 0.9500
C22 C21 1.387(3)
C22 H22 0.9500
C21 C20 1.377(3)
C21 H21 0.9500
C20 C19 1.395(3)
C20 H20 0.9500
C19 H19 0.9500
C12 C17 1.396(2)
C12 C13 1.404(2)
C13 C14 1.384(3)
C13 H13 0.9500
C14 C15 1.389(3)
C14 H14 0.9500
C15 C16 1.384(3)
C15 H15 0.9500
C16 C17 1.389(3)
C16 H16 0.9500
C17 H17 0.9500
C7 H7A 0.9900
C7 H7B 0.9900
C6 H6A 0.9900
C6 H6B 0.9900
C8 C9 1.526(3)
C8 H8A 0.9900
C8 H8B 0.9900
C9 C10 1.518(3)
C9 H9A 0.9900
C9 H9B 0.9900
C10 H10A 0.9900
C10 H10B 0.9900
C11 H11A 0.9800
C11 H11B 0.9800
C11 H11C 0.9800

loop_
_geom_torsion_atom_site_label_1
_geom_torsion_atom_site_label_2
_geom_torsion_atom_site_label_3
_geom_torsion_atom_site_label_4
_geom_torsion
C1 Fe1 Fe2 C4 -92.60(9)
C2 Fe1 Fe2 C4 2.68(9)
P1 Fe1 Fe2 C4 132.02(7)
S2 Fe1 Fe2 C4 -173.88(7)
S1 Fe1 Fe2 C4 79.73(7)
C1 Fe1 Fe2 C3 0.47(9)
C2 Fe1 Fe2 C3 95.75(9)
P1 Fe1 Fe2 C3 -134.91(7)
S2 Fe1 Fe2 C3 -80.81(6)
S1 Fe1 Fe2 C3 172.80(7)
C1 Fe1 Fe2 C5 132.83(13)
C2 Fe1 Fe2 C5 -131.89(13)
P1 Fe1 Fe2 C5 -2.55(13)
S2 Fe1 Fe2 C5 51.55(12)
S1 Fe1 Fe2 C5 -54.83(12)
C1 Fe1 Fe2 S1 -172.34(6)
C2 Fe1 Fe2 S1 -77.05(6)
P1 Fe1 Fe2 S1 52.29(4)
S2 Fe1 Fe2 S1 106.38(2)
C1 Fe1 Fe2 S2 81.28(6)
C2 Fe1 Fe2 S2 176.56(6)
P1 Fe1 Fe2 S2 -54.10(4)
S1 Fe1 Fe2 S2 -106.38(2)
C4 Fe2 S1 C6 145.90(9)
C3 Fe2 S1 C6 -126.49(16)
C5 Fe2 S1 C6 45.59(9)
S2 Fe2 S1 C6 -56.23(6)
Fe1 Fe2 S1 C6 -109.27(6)
C4 Fe2 S1 Fe1 -104.82(7)
C3 Fe2 S1 Fe1 -17.22(15)
C5 Fe2 S1 Fe1 154.87(6)
S2 Fe2 S1 Fe1 53.043(16)
C1 Fe1 S1 C6 122.47(16)
C2 Fe1 S1 C6 -146.93(9)
P1 Fe1 S1 C6 -54.82(7)
S2 Fe1 S1 C6 50.37(7)
Fe2 Fe1 S1 C6 103.72(7)
C1 Fe1 S1 Fe2 18.75(15)
C2 Fe1 S1 Fe2 109.35(6)
P1 Fe1 S1 Fe2 -158.539(18)
S2 Fe1 S1 Fe2 -53.354(17)
C1 Fe1 S2 C7 150.18(9)
C2 Fe1 S2 C7 -115.67(19)
P1 Fe1 S2 C7 52.32(6)
S1 Fe1 S2 C7 -52.59(6)
Fe2 Fe1 S2 C7 -105.65(6)
C1 Fe1 S2 Fe2 -104.17(7)
C2 Fe1 S2 Fe2 -10.02(18)
P1 Fe1 S2 Fe2 157.970(19)
S1 Fe1 S2 Fe2 53.054(16)
C4 Fe2 S2 C7 120.93(17)
C3 Fe2 S2 C7 -150.56(9)
C5 Fe2 S2 C7 -50.11(9)
S1 Fe2 S2 C7 52.54(6)
Fe1 Fe2 S2 C7 105.96(7)
C4 Fe2 S2 Fe1 14.97(16)
C3 Fe2 S2 Fe1 103.48(7)
C5 Fe2 S2 Fe1 -156.07(6)
S1 Fe2 S2 Fe1 -53.419(16)
C1 Fe1 P1 C12 -176.74(9)
C2 Fe1 P1 C12 90.70(8)
S2 Fe1 P1 C12 -85.32(6)
S1 Fe1 P1 C12 2.15(6)
Fe2 Fe1 P1 C12 -40.80(8)
C1 Fe1 P1 C18 -52.96(9)
C2 Fe1 P1 C18 -145.53(9)
S2 Fe1 P1 C18 38.45(7)
S1 Fe1 P1 C18 125.92(7)
Fe2 Fe1 P1 C18 82.98(8)
C1 Fe1 P1 C24 65.86(9)
C2 Fe1 P1 C24 -26.71(9)
S2 Fe1 P1 C24 157.28(7)
S1 Fe1 P1 C24 -115.25(7)
Fe2 Fe1 P1 C24 -158.20(7)
C12 P1 C24 C25 0.35(18)
C18 P1 C24 C25 -108.19(16)
Fe1 P1 C24 C25 122.67(15)
C12 P1 C24 C29 -178.82(15)
C18 P1 C24 C29 72.64(16)
Fe1 P1 C24 C29 -56.49(16)
C25 C24 C29 C28 -0.5(3)
P1 C24 C29 C28 178.69(16)
C24 C29 C28 C27 -0.7(3)
C29 C28 C27 C26 0.8(3)
C28 C27 C26 C25 0.2(3)
C29 C24 C25 C26 1.5(3)
P1 C24 C25 C26 -177.65(14)
C27 C26 C25 C24 -1.4(3)
C12 P1 C18 C19 119.75(15)
C24 P1 C18 C19 -132.48(15)
Fe1 P1 C18 C19 -7.62(18)
C12 P1 C18 C23 -62.17(16)
C24 P1 C18 C23 45.60(16)
Fe1 P1 C18 C23 170.45(12)
C19 C18 C23 C22 -0.4(3)
P1 C18 C23 C22 -178.54(14)
C18 C23 C22 C21 -0.5(3)
C23 C22 C21 C20 1.0(3)
C22 C21 C20 C19 -0.5(3)
C23 C18 C19 C20 0.9(3)
P1 C18 C19 C20 178.99(15)
C21 C20 C19 C18 -0.4(3)
C18 P1 C12 C17 -17.06(17)
C24 P1 C12 C17 -122.68(15)
Fe1 P1 C12 C17 114.56(14)
C18 P1 C12 C13 170.31(13)
C24 P1 C12 C13 64.70(15)
Fe1 P1 C12 C13 -58.06(14)
C17 C12 C13 C14 0.5(3)
P1 C12 C13 C14 173.44(13)
C12 C13 C14 C15 -0.9(3)
C13 C14 C15 C16 0.4(3)
C14 C15 C16 C17 0.5(3)
C15 C16 C17 C12 -0.9(3)
C13 C12 C17 C16 0.4(3)
P1 C12 C17 C16 -172.15(14)
C2 Fe1 C1 O1 -80(5)
P1 Fe1 C1 O1 -173(5)
S2 Fe1 C1 O1 80(5)
S1 Fe1 C1 O1 9(5)
Fe2 Fe1 C1 O1 25(5)
C1 Fe1 C2 O2 -138(9)
P1 Fe1 C2 O2 -40(9)
S2 Fe1 C2 O2 128(9)
S1 Fe1 C2 O2 66(9)
Fe2 Fe1 C2 O2 120(9)
C3 Fe2 C4 O4 -123(8)
C5 Fe2 C4 O4 136(8)
S1 Fe2 C4 O4 32(8)
S2 Fe2 C4 O4 -35(8)
Fe1 Fe2 C4 O4 -23(8)
C4 Fe2 C3 O3 91(6)
C5 Fe2 C3 O3 -168(6)
S1 Fe2 C3 O3 4(6)
S2 Fe2 C3 O3 -65(6)
Fe1 Fe2 C3 O3 -10(6)
C4 Fe2 C5 O5 80(5)
C3 Fe2 C5 O5 -13(5)
S1 Fe2 C5 O5 171(5)
S2 Fe2 C5 O5 -103(5)
Fe1 Fe2 C5 O5 -145(4)
C6 N1 C7 S2 -69.11(17)
C8 N1 C7 S2 170.22(12)
Fe1 S2 C7 N1 72.02(13)
Fe2 S2 C7 N1 -2.23(15)
C7 N1 C6 S1 64.33(17)
C8 N1 C6 S1 -175.40(12)
Fe2 S1 C6 N1 10.86(15)
Fe1 S1 C6 N1 -63.75(14)
C7 N1 C8 C9 -166.39(15)
C6 N1 C8 C9 71.48(19)
N1 C8 C9 C10 60.5(2)
C8 C9 C10 S3 174.90(13)
C11 S3 C10 C9 -66.96(17)
